data_7113153
loop_
_publ_author_name
'Bi, Jie'
'Aggarwal, Varinder K.'

_publ_section_title
;
 Application of furyl-stabilized sulfur ylides to a concise synthesis of
 8a-epi-swainsonine
;
_journal_coden_ASTM CHCOFS
_journal_issue 1
_journal_name_full
;
 Chemical Communications (Cambridge, United Kingdom)
;
_journal_page_first 120
_journal_page_last 122
_journal_paper_doi 10.1039/b713447a
_journal_year 2008
_chemical_absolute_configuration ad
_chemical_formula_moiety 'C8 H16 N O3, Cl'
_chemical_formula_sum 'C8 H16 Cl N O3'
_chemical_formula_weight 209.67
_space_group_IT_number 19
_symmetry_cell_setting orthorhombic
_symmetry_space_group_name_Hall 'P 2ac 2ab'
_symmetry_space_group_name_H-M 'P 21 21 21'
_atom_sites_solution_hydrogens geom
_atom_sites_solution_primary direct
_atom_sites_solution_secondary difmap
_audit_creation_method SHELXL-97
_cell_angle_alpha 90.00
_cell_angle_beta 90.00
_cell_angle_gamma 90.00
_cell_formula_units_Z 4
_cell_length_a 8.3941(3)
_cell_length_b 9.4475(3)
_cell_length_c 12.0154(4)
_cell_measurement_reflns_used 5210
_cell_measurement_temperature 100(2)
_cell_measurement_theta_max 70.17
_cell_measurement_theta_min 5.96
_cell_volume 952.86(6)
_computing_cell_refinement 'Bruker XSCANS'
_computing_data_collection 'Bruker XSCANS'
_computing_data_reduction 'Bruker SHELXTL'
_computing_molecular_graphics 'Bruker SHELXTL'
_computing_publication_material 'Bruker SHELXTL'
_computing_structure_refinement 'SHELXL-97 (Sheldrick, 1997)'
_computing_structure_solution 'SHELXS-97 (Sheldrick, 1990)'
_diffrn_ambient_temperature 100
_diffrn_detector 'CCD plate'
_diffrn_detector_area_resol_mean 5.602
_diffrn_detector_type 'Bruker-AXS SMART 6000'
_diffrn_measured_fraction_theta_full 0.983
_diffrn_measured_fraction_theta_max 0.983
_diffrn_measurement_details 'frames, 0.3\% width'
_diffrn_measurement_device 'three-circle diffractometer'
_diffrn_measurement_device_type 'Bruker-AXS D8'
_diffrn_measurement_method '\w scans'
_diffrn_measurement_specimen_support 'glass fibre'
_diffrn_radiation_collimation 'Osmic CMF12-38Cu6 (blue) mirror optics'
_diffrn_radiation_monochromator 'Osmic CMF12-38Cu6 (blue) mirror optics'
_diffrn_radiation_probe x-ray
_diffrn_radiation_type 'Cu K\a'
_diffrn_radiation_wavelength 1.5418
_diffrn_reflns_av_R_equivalents 0.0319
_diffrn_reflns_av_sigmaI/netI 0.0300
_diffrn_reflns_limit_h_max 10
_diffrn_reflns_limit_h_min -10
_diffrn_reflns_limit_k_max 11
_diffrn_reflns_limit_k_min -11
_diffrn_reflns_limit_l_max 14
_diffrn_reflns_limit_l_min -14
_diffrn_reflns_number 7381
_diffrn_reflns_theta_full 69.95
_diffrn_reflns_theta_max 69.95
_diffrn_reflns_theta_min 5.96
_diffrn_source rotating-anode
_diffrn_source_current 120
_diffrn_source_power 4.8
_diffrn_source_size '3 x 0.3mm'
_diffrn_source_target Cu
_diffrn_source_type 'MAC Science M18XCE'
_diffrn_source_voltage 40
_diffrn_standards_decay_% 0
_exptl_absorpt_coefficient_mu 3.381
_exptl_absorpt_correction_T_max 0.766
_exptl_absorpt_correction_T_min 0.604
_exptl_absorpt_correction_type multi-scan
_exptl_absorpt_process_details 'SADABS (Sheldrick, 2003)'
_exptl_crystal_colour colorless
_exptl_crystal_density_diffrn 1.462
_exptl_crystal_density_method 'not measured'
_exptl_crystal_description block
_exptl_crystal_F_000 448
_exptl_crystal_size_max 0.24
_exptl_crystal_size_mid 0.13
_exptl_crystal_size_min 0.08
_refine_diff_density_max 0.724
_refine_diff_density_min -0.702
_refine_diff_density_rms 0.064
_refine_ls_abs_structure_details 'Flack H D (1983), Acta Cryst. A39, 876-881'
_refine_ls_abs_structure_Flack 0.038(19)
_refine_ls_extinction_method none
_refine_ls_goodness_of_fit_ref 1.051
_refine_ls_hydrogen_treatment mixed
_refine_ls_matrix_type full
_refine_ls_number_parameters 121
_refine_ls_number_reflns 1766
_refine_ls_number_restraints 1
_refine_ls_restrained_S_all 1.051
_refine_ls_R_factor_all 0.0326
_refine_ls_R_factor_gt 0.0318
_refine_ls_shift/su_max 0.001
_refine_ls_shift/su_mean 0.000
_refine_ls_structure_factor_coef Fsqd
_refine_ls_weighting_details 'calc w=1/[\s^2^(Fo^2^)+(0.0429P)^2^+0.6223P] where P=(Fo^2^+2Fc^2^)/3'
_refine_ls_weighting_scheme calc
_refine_ls_wR_factor_gt 0.0816
_refine_ls_wR_factor_ref 0.0823
_reflns_number_gt 1718
_reflns_number_total 1766
_reflns_threshold_expression >2\s(I)
_cod_duplicate_entry 7102765
_cod_data_source_file b713447a.txt
_cod_data_source_block 8a-epi-swainsonine
_cod_depositor_comments
;
The following automatic conversions were performed:

'_symmetry_cell_setting' value 'Orthorhombic' changed to
'orthorhombic' according to
/usr/data/users/saulius/automatic-downloads/retrospective/RSC/lib/dictionaries/cif_core.dic
dictionary named 'cif_core.dic' version 2.4.2 from
2011-04-26.

'_diffrn_radiation_probe' value 'X-ray' changed to
'x-ray' according to
/usr/data/users/saulius/automatic-downloads/retrospective/RSC/lib/dictionaries/cif_core.dic
dictionary named 'cif_core.dic' version 2.4.2 from 2011-04-26.

Automatic conversion script
Id: cif_fix_values 2281 2013-09-26 08:29:07Z andrius 
;
_cod_database_code 7113153

loop_
_symmetry_equiv_pos_as_xyz
'x, y, z'
'-x+1/2, -y, z+1/2'
'-x, y+1/2, -z+1/2'
'x+1/2, -y+1/2, -z'

loop_
_atom_site_label
_atom_site_type_symbol
_atom_site_fract_x
_atom_site_fract_y
_atom_site_fract_z
_atom_site_U_iso_or_equiv
_atom_site_adp_type
_atom_site_occupancy
_atom_site_symmetry_multiplicity
_atom_site_calc_flag
_atom_site_refinement_flags
C1 C 0.7732(3) 0.1152(2) 0.65736(19) 0.0184(5) Uani 1 1 d .
H1A H 0.6879 0.0467 0.6391 0.022 Uiso 1 1 calc R
H1B H 0.8717 0.0615 0.6739 0.022 Uiso 1 1 calc R
C2 C 0.8015(3) 0.2136(2) 0.55883(19) 0.0193(5) Uani 1 1 d .
H2A H 0.6985 0.2549 0.5351 0.023 Uiso 1 1 calc R
H2B H 0.8444 0.1580 0.4958 0.023 Uiso 1 1 calc R
C3 C 0.9174(3) 0.3332(2) 0.58673(19) 0.0182(5) Uani 1 1 d .
H3A H 1.0240 0.2932 0.6026 0.022 Uiso 1 1 calc R
H3B H 0.9272 0.3976 0.5221 0.022 Uiso 1 1 calc R
C4 C 0.8584(3) 0.4158(2) 0.68767(17) 0.0139(4) Uani 1 1 d .
H4 H 0.9351 0.4933 0.7061 0.017 Uiso 1 1 calc R
C5 C 0.8443(3) 0.3138(2) 0.78539(17) 0.0124(4) Uani 1 1 d .
H5 H 0.9503 0.2679 0.7973 0.015 Uiso 1 1 calc R
C6 C 0.7813(3) 0.3631(2) 0.89743(18) 0.0140(4) Uani 1 1 d .
H6 H 0.6795 0.4163 0.8867 0.017 Uiso 1 1 calc R
C7 C 0.7470(2) 0.2206(2) 0.95747(18) 0.0149(5) Uani 1 1 d .
H7 H 0.6573 0.2315 1.0115 0.018 Uiso 1 1 calc R
C8 C 0.7006(3) 0.1192(2) 0.86340(18) 0.0162(5) Uani 1 1 d .
H8A H 0.7685 0.0335 0.8648 0.019 Uiso 1 1 calc R
H8B H 0.5878 0.0900 0.8707 0.019 Uiso 1 1 calc R
N1 N 0.7258(2) 0.20093(17) 0.75667(15) 0.0129(4) Uani 1 1 d D
H1 H 0.637(2) 0.239(2) 0.7372(19) 0.015 Uiso 1 1 d D
O1 O 0.70617(18) 0.47435(16) 0.66189(13) 0.0156(3) Uani 1 1 d .
H1C H 0.6916 0.5479 0.6999 0.023 Uiso 1 1 calc R
O2 O 0.89454(18) 0.45121(16) 0.94844(12) 0.0165(3) Uani 1 1 d .
H2 H 0.8610 0.4764 1.0113 0.025 Uiso 1 1 calc R
O3 O 0.88238(10) 0.16789(15) 1.01079(4) 0.0190(4) Uani 1 1 d .
H3 H 0.8660 0.1643 1.0797 0.029 Uiso 1 1 calc R
Cl Cl 0.85761(6) 0.23966(5) 1.26299(4) 0.01773(15) Uani 1 1 d .

loop_
_atom_site_aniso_label
_atom_site_aniso_U_11
_atom_site_aniso_U_22
_atom_site_aniso_U_33
_atom_site_aniso_U_23
_atom_site_aniso_U_13
_atom_site_aniso_U_12
C1 0.0232(12) 0.0151(11) 0.0167(12) -0.0050(9) -0.0021(10) 0.0010(9)
C2 0.0249(11) 0.0183(12) 0.0147(11) -0.0029(9) -0.0024(9) 0.0035(9)
C3 0.0182(11) 0.0222(11) 0.0141(11) 0.0007(9) 0.0013(9) 0.0024(10)
C4 0.0122(9) 0.0153(9) 0.0142(10) 0.0013(8) -0.0009(9) -0.0019(9)
C5 0.0127(9) 0.0130(9) 0.0115(10) -0.0017(8) -0.0027(8) 0.0005(8)
C6 0.0139(10) 0.0159(10) 0.0124(11) 0.0006(9) -0.0012(9) 0.0010(9)
C7 0.0132(10) 0.0186(12) 0.0129(10) 0.0022(9) 0.0001(8) -0.0011(8)
C8 0.0180(10) 0.0148(10) 0.0157(11) 0.0030(9) -0.0007(9) -0.0006(9)
N1 0.0128(9) 0.0123(8) 0.0136(9) 0.0007(7) -0.0022(7) 0.0007(7)
O1 0.0163(7) 0.0148(7) 0.0156(8) -0.0006(6) -0.0027(6) 0.0016(6)
O2 0.0178(8) 0.0181(8) 0.0135(8) -0.0051(6) 0.0005(6) -0.0041(6)
O3 0.0175(8) 0.0226(8) 0.0170(8) 0.0034(6) -0.0031(7) 0.0015(7)
Cl 0.0179(3) 0.0171(2) 0.0181(3) 0.00322(19) 0.00042(19) 0.0003(2)

loop_
_atom_type_symbol
_atom_type_description
_atom_type_scat_dispersion_real
_atom_type_scat_dispersion_imag
_atom_type_scat_source
C C 0.0181 0.0091 'International Tables Vol C Tables 4.2.6.8 and 6.1.1.4'
H H 0.0000 0.0000 'International Tables Vol C Tables 4.2.6.8 and 6.1.1.4'
N N 0.0311 0.0180 'International Tables Vol C Tables 4.2.6.8 and 6.1.1.4'
O O 0.0492 0.0322 'International Tables Vol C Tables 4.2.6.8 and 6.1.1.4'
Cl Cl 0.3639 0.7018 'International Tables Vol C Tables 4.2.6.8 and 6.1.1.4'

loop_
_geom_angle_atom_site_label_1
_geom_angle_atom_site_label_2
_geom_angle_atom_site_label_3
_geom_angle
N1 C1 C2 109.33(18)
N1 C1 H1A 109.8
C2 C1 H1A 109.8
N1 C1 H1B 109.8
C2 C1 H1B 109.8
H1A C1 H1B 108.3
C1 C2 C3 112.31(19)
C1 C2 H2A 109.1
C3 C2 H2A 109.1
C1 C2 H2B 109.1
C3 C2 H2B 109.1
H2A C2 H2B 107.9
C4 C3 C2 110.23(19)
C4 C3 H3A 109.6
C2 C3 H3A 109.6
C4 C3 H3B 109.6
C2 C3 H3B 109.6
H3A C3 H3B 108.1
O1 C4 C5 110.08(17)
O1 C4 C3 108.47(17)
C5 C4 C3 108.29(17)
O1 C4 H4 110.0
C5 C4 H4 110.0
C3 C4 H4 110.0
N1 C5 C6 101.02(17)
N1 C5 C4 108.92(17)
C6 C5 C4 121.03(17)
N1 C5 H5 108.4
C6 C5 H5 108.4
C4 C5 H5 108.4
O2 C6 C5 109.44(18)
O2 C6 C7 115.87(17)
C5 C6 C7 102.13(17)
O2 C6 H6 109.7
C5 C6 H6 109.7
C7 C6 H6 109.7
O3 C7 C8 108.83(17)
O3 C7 C6 111.79(17)
C8 C7 C6 104.25(17)
O3 C7 H7 110.6
C8 C7 H7 110.6
C6 C7 H7 110.6
N1 C8 C7 105.72(16)
N1 C8 H8A 110.6
C7 C8 H8A 110.6
N1 C8 H8B 110.6
C7 C8 H8B 110.6
H8A C8 H8B 108.7
C1 N1 C5 113.10(17)
C1 N1 C8 115.95(16)
C5 N1 C8 105.13(16)
C1 N1 H1 103.9(16)
C5 N1 H1 109.9(16)
C8 N1 H1 108.8(16)
C4 O1 H1C 109.5
C6 O2 H2 109.5
C7 O3 H3 109.5

loop_
_geom_bond_atom_site_label_1
_geom_bond_atom_site_label_2
_geom_bond_distance
C1 N1 1.496(3)
C1 C2 1.524(3)
C1 H1A 0.9900
C1 H1B 0.9900
C2 C3 1.528(3)
C2 H2A 0.9900
C2 H2B 0.9900
C3 C4 1.525(3)
C3 H3A 0.9900
C3 H3B 0.9900
C4 O1 1.426(3)
C4 C5 1.524(3)
C4 H4 1.0000
C5 N1 1.498(3)
C5 C6 1.520(3)
C5 H5 1.0000
C6 O2 1.404(3)
C6 C7 1.554(3)
C6 H6 1.0000
C7 O3 1.396(2)
C7 C8 1.532(3)
C7 H7 1.0000
C8 N1 1.512(3)
C8 H8A 0.9900
C8 H8B 0.9900
N1 H1 0.862(16)
O1 H1C 0.8400
O2 H2 0.8400
O3 H3 0.8400

loop_
_geom_hbond_atom_site_label_D
_geom_hbond_atom_site_label_H
_geom_hbond_atom_site_label_A
_geom_hbond_distance_DH
_geom_hbond_distance_HA
_geom_hbond_distance_DA
_geom_hbond_angle_DHA
_geom_hbond_site_symmetry_A
N1 H1 Cl 0.862(16) 2.352(18) 3.150(3) 154(2) 4_457
O1 H1C Cl 0.84 2.19 3.010(2) 167 2_664
O2 H2 O1 0.84 1.95 2.791(2) 176 2_665
O3 H3 Cl 0.84 2.32 3.1122(7) 158 .

loop_
_geom_torsion_atom_site_label_1
_geom_torsion_atom_site_label_2
_geom_torsion_atom_site_label_3
_geom_torsion_atom_site_label_4
_geom_torsion
N1 C1 C2 C3 52.5(3)
C1 C2 C3 C4 -55.8(3)
C2 C3 C4 O1 -60.3(2)
C2 C3 C4 C5 59.2(2)
O1 C4 C5 N1 57.3(2)
C3 C4 C5 N1 -61.1(2)
O1 C4 C5 C6 -58.9(3)
C3 C4 C5 C6 -177.38(19)
N1 C5 C6 O2 168.81(16)
C4 C5 C6 O2 -71.0(2)
N1 C5 C6 C7 45.51(19)
C4 C5 C6 C7 165.68(18)
O2 C6 C7 O3 -32.9(2)
C5 C6 C7 O3 85.96(19)
O2 C6 C7 C8 -150.28(19)
C5 C6 C7 C8 -31.4(2)
O3 C7 C8 N1 -113.96(18)
C6 C7 C8 N1 5.5(2)
C2 C1 N1 C5 -55.8(2)
C2 C1 N1 C8 -177.30(17)
C6 C5 N1 C1 -170.40(17)
C4 C5 N1 C1 61.1(2)
C6 C5 N1 C8 -42.95(19)
C4 C5 N1 C8 -171.40(17)
C7 C8 N1 C1 148.85(18)
C7 C8 N1 C5 23.2(2)
